data_1564700
loop_
_publ_author_name
'Zhang, Shiyu'
'Panda, Dillip K.'
'Yadav, Ashok'
'Zhou, Wei'
'Saha, Sourav'

_publ_section_title
;
 Effects of intervalence charge transfer interaction between \p-stacked
 mixed valent tetrathiafulvalene ligands on the electrical conductivity of
 3D metal--organic frameworks
;
_journal_name_full 'Chemical Science'
_journal_paper_doi 10.1039/D1SC04338B
_journal_year 2021
_chemical_formula_sum 'C40 H32 O48 Rb16 S16'
_chemical_formula_weight 3161.13
_space_group_crystal_system orthorhombic
_space_group_IT_number 60
_space_group_name_Hall '-P 2n 2ab'
_space_group_name_H-M_alt 'P b c n'
_audit_creation_method SHELXL-2016/6
_audit_update_record
;
2021-03-29 deposited with the CCDC.	2021-08-31 downloaded from the CCDC.
;
_cell_angle_alpha 90
_cell_angle_beta 90
_cell_angle_gamma 90
_cell_formula_units_Z 1
_cell_length_a 12.5218(11)
_cell_length_b 23.348(2)
_cell_length_c 7.3314(6)
_cell_measurement_reflns_used 9949
_cell_measurement_temperature 100(2)
_cell_measurement_theta_max 30.38
_cell_measurement_theta_min 3.25
_cell_volume 2143.4(3)
_computing_structure_refinement 'SHELXL-2016/6 (Sheldrick, 2016)'
_computing_structure_solution 'SHELXT 2014/4 (Sheldrick, 2014)'
_diffrn_ambient_temperature 100(2)
_diffrn_measured_fraction_theta_full 0.995
_diffrn_measured_fraction_theta_max 0.995
_diffrn_measurement_device_type 'Bruker APEX-II CCD'
_diffrn_radiation_type MoK\a
_diffrn_radiation_wavelength 0.71073
_diffrn_reflns_av_R_equivalents 0.0510
_diffrn_reflns_av_unetI/netI 0.0187
_diffrn_reflns_Laue_measured_fraction_full 0.995
_diffrn_reflns_Laue_measured_fraction_max 0.995
_diffrn_reflns_limit_h_max 14
_diffrn_reflns_limit_h_min -14
_diffrn_reflns_limit_k_max 27
_diffrn_reflns_limit_k_min -27
_diffrn_reflns_limit_l_max 8
_diffrn_reflns_limit_l_min -8
_diffrn_reflns_number 26711
_diffrn_reflns_point_group_measured_fraction_full 0.995
_diffrn_reflns_point_group_measured_fraction_max 0.995
_diffrn_reflns_theta_full 25.028
_diffrn_reflns_theta_max 25.028
_diffrn_reflns_theta_min 4.151
_exptl_absorpt_coefficient_mu 9.525
_exptl_absorpt_correction_T_max 0.7461
_exptl_absorpt_correction_T_min 0.5564
_exptl_absorpt_correction_type multi-scan
_exptl_absorpt_process_details 'SADABS 2014/5'
_exptl_crystal_colour Orange
_exptl_crystal_density_diffrn 2.449
_exptl_crystal_description rodlike
_exptl_crystal_F_000 1504
_exptl_crystal_size_max 0.322
_exptl_crystal_size_mid 0.035
_exptl_crystal_size_min 0.031
_refine_diff_density_max 1.319
_refine_diff_density_min -1.237
_refine_diff_density_rms 0.143
_refine_ls_extinction_method none
_refine_ls_goodness_of_fit_ref 1.074
_refine_ls_hydrogen_treatment undef
_refine_ls_matrix_type full
_refine_ls_number_parameters 146
_refine_ls_number_reflns 1891
_refine_ls_number_restraints 6
_refine_ls_restrained_S_all 1.072
_refine_ls_R_factor_all 0.0485
_refine_ls_R_factor_gt 0.0418
_refine_ls_shift/su_max 0.001
_refine_ls_shift/su_mean 0.000
_refine_ls_structure_factor_coef Fsqd
_refine_ls_weighting_details 'w=1/[\s^2^(Fo^2^)+(0.0476P)^2^+17.7568P] where P=(Fo^2^+2Fc^2^)/3'
_refine_ls_weighting_scheme calc
_refine_ls_wR_factor_gt 0.1043
_refine_ls_wR_factor_ref 0.1095
_reflns_Friedel_coverage 0.000
_reflns_number_gt 1658
_reflns_number_total 1891
_reflns_threshold_expression 'I > 2\s(I)'
_cod_data_source_file d1sc04338b2.cif
_cod_data_source_block MOF-3
_cod_database_code 1564700
_shelx_shelxl_version_number 2016/6
_shelx_space_group_comment
;
The symmetry employed for this shelxl refinement is uniquely defined
by the following loop, which should always be used as a source of
symmetry information in preference to the above space-group names.
They are only intended as comments.
;
_shelx_estimated_absorpt_t_min 0.149
_shelx_estimated_absorpt_t_max 0.757

loop_
_space_group_symop_operation_xyz
'x, y, z'
'-x+1/2, -y+1/2, z+1/2'
'-x, y, -z+1/2'
'x+1/2, -y+1/2, -z'
'-x, -y, -z'
'x-1/2, y-1/2, -z-1/2'
'x, -y, z-1/2'
'-x-1/2, y-1/2, z'

loop_
_atom_site_label
_atom_site_type_symbol
_atom_site_fract_x
_atom_site_fract_y
_atom_site_fract_z
_atom_site_U_iso_or_equiv
_atom_site_adp_type
_atom_site_occupancy
_atom_site_site_symmetry_order
_atom_site_calc_flag
_atom_site_refinement_flags_posn
_atom_site_refinement_flags_adp
_atom_site_refinement_flags_occupancy
_atom_site_disorder_assembly
_atom_site_disorder_group
Rb1 Rb 0.67076(5) 0.77481(3) 0.36569(8) 0.0289(2) Uani 1 1 d . . . . .
Rb2 Rb 0.500000 0.68702(4) 0.750000 0.0454(3) Uani 1 2 d S T P A .
Rb31 Rb 0.5795(5) 0.4906(3) 0.8066(10) 0.0789(10) Uani 0.1685(19) 1 d . U P A 1
Rb32 Rb 0.5925(2) 0.52905(16) 0.9307(5) 0.0789(10) Uani 0.3315(19) 1 d . U P A 2
S1 S 1.02683(10) 0.59293(6) 0.48202(19) 0.0209(3) Uani 1 1 d . . . . .
S2 S 0.83928(11) 0.52472(6) 0.59119(19) 0.0213(3) Uani 1 1 d . . . . .
O1 O 0.8607(3) 0.70132(16) 0.2703(5) 0.0229(9) Uani 1 1 d . . . . .
O2 O 0.9468(3) 0.72511(17) 0.5269(6) 0.0274(9) Uani 1 1 d . . . . .
O3 O 0.6958(3) 0.67269(17) 0.5619(6) 0.0273(9) Uani 1 1 d . . . . .
O4 O 0.6357(3) 0.58326(18) 0.5907(7) 0.0321(10) Uani 1 1 d . . . . .
O5 O 0.500000 0.5757(7) 1.250000 0.112(5) Uani 1 2 d S T P . .
O6 O 1.000000 0.8433(6) 0.750000 0.101(4) Uani 1 2 d S T P . .
O7 O 0.8063(5) 0.8566(4) 0.5886(9) 0.085(2) Uani 1 1 d . . . . .
C1 C 0.9027(4) 0.6903(2) 0.4220(7) 0.0198(12) Uani 1 1 d . . . . .
C2 C 0.9032(4) 0.6278(2) 0.4808(7) 0.0180(11) Uani 1 1 d . . . . .
C3 C 0.7073(5) 0.6199(2) 0.5620(8) 0.0221(12) Uani 1 1 d . . . . .
C4 C 0.8186(4) 0.5974(2) 0.5350(7) 0.0176(11) Uani 1 1 d . . . . .
C5 C 0.9725(4) 0.5239(2) 0.5159(7) 0.0197(11) Uani 1 1 d . . . . .

loop_
_atom_site_aniso_label
_atom_site_aniso_U_11
_atom_site_aniso_U_22
_atom_site_aniso_U_33
_atom_site_aniso_U_23
_atom_site_aniso_U_13
_atom_site_aniso_U_12
Rb1 0.0253(3) 0.0370(4) 0.0244(3) 0.0108(2) 0.0058(2) 0.0135(2)
Rb2 0.0308(5) 0.0195(4) 0.0860(8) 0.000 0.0361(5) 0.000
Rb31 0.0510(13) 0.095(2) 0.090(2) 0.0607(17) -0.0017(15) 0.0026(15)
Rb32 0.0510(13) 0.095(2) 0.090(2) 0.0607(17) -0.0017(15) 0.0026(15)
S1 0.0169(7) 0.0213(7) 0.0245(7) 0.0039(6) 0.0006(6) 0.0021(5)
S2 0.0195(7) 0.0197(7) 0.0245(7) 0.0016(6) 0.0040(5) 0.0009(5)
O1 0.023(2) 0.024(2) 0.022(2) 0.0051(16) 0.0033(17) 0.0078(16)
O2 0.030(2) 0.025(2) 0.027(2) -0.0026(18) 0.0040(19) -0.0066(17)
O3 0.024(2) 0.021(2) 0.037(2) -0.0040(18) 0.0130(18) 0.0034(17)
O4 0.018(2) 0.027(2) 0.051(3) 0.000(2) 0.003(2) -0.0009(18)
O5 0.091(8) 0.197(14) 0.047(6) 0.000 0.009(6) 0.000
O6 0.040(5) 0.146(11) 0.118(10) 0.000 0.016(6) 0.000
O7 0.062(4) 0.155(7) 0.040(3) 0.006(4) 0.002(3) -0.014(5)
C1 0.015(3) 0.023(3) 0.021(3) -0.001(2) 0.009(2) 0.002(2)
C2 0.018(3) 0.022(3) 0.014(2) -0.001(2) 0.001(2) 0.006(2)
C3 0.021(3) 0.023(3) 0.022(3) 0.000(2) 0.000(2) 0.001(2)
C4 0.020(3) 0.017(3) 0.016(2) 0.001(2) 0.001(2) 0.001(2)
C5 0.021(3) 0.023(3) 0.016(2) 0.002(2) 0.002(2) -0.001(2)

loop_
_atom_type_symbol
_atom_type_description
_atom_type_scat_dispersion_real
_atom_type_scat_dispersion_imag
_atom_type_scat_source
C C 0.0033 0.0016 'International Tables Vol C Tables 4.2.6.8 and 6.1.1.4'
H H 0.0000 0.0000 'International Tables Vol C Tables 4.2.6.8 and 6.1.1.4'
O O 0.0106 0.0060 'International Tables Vol C Tables 4.2.6.8 and 6.1.1.4'
S S 0.1246 0.1234 'International Tables Vol C Tables 4.2.6.8 and 6.1.1.4'
Rb Rb -0.9393 2.9676 'International Tables Vol C Tables 4.2.6.8 and 6.1.1.4'

loop_
_geom_angle_atom_site_label_1
_geom_angle_atom_site_label_2
_geom_angle_atom_site_label_3
_geom_angle
_geom_angle_site_symmetry_1
_geom_angle_site_symmetry_3
_geom_angle_publ_flag
O3 Rb1 O2 119.96(12) . 2_664 ?
O3 Rb1 O2 88.26(11) . 4_466 ?
O2 Rb1 O2 75.03(13) 2_664 4_466 ?
O3 Rb1 O1 63.04(11) . . ?
O2 Rb1 O1 101.72(11) 2_664 . ?
O2 Rb1 O1 145.35(11) 4_466 . ?
O3 Rb1 O7 101.34(18) . . ?
O2 Rb1 O7 138.45(17) 2_664 . ?
O2 Rb1 O7 113.12(16) 4_466 . ?
O1 Rb1 O7 92.40(17) . . ?
O3 Rb1 O3 131.09(7) . 2_664 ?
O2 Rb1 O3 69.51(11) 2_664 2_664 ?
O2 Rb1 O3 136.59(11) 4_466 2_664 ?
O1 Rb1 O3 68.05(10) . 2_664 ?
O7 Rb1 O3 80.40(14) . 2_664 ?
O3 Rb1 O1 70.73(11) . 2_665 ?
O2 Rb1 O1 140.55(11) 2_664 2_665 ?
O2 Rb1 O1 67.14(11) 4_466 2_665 ?
O1 Rb1 O1 115.62(10) . 2_665 ?
O7 Rb1 O1 55.41(14) . 2_665 ?
O3 Rb1 O1 135.31(11) 2_664 2_665 ?
O3 Rb1 C1 135.18(13) . 2_664 ?
O2 Rb1 C1 19.99(12) 2_664 2_664 ?
O2 Rb1 C1 89.90(12) 4_466 2_664 ?
O1 Rb1 C1 97.18(12) . 2_664 ?
O7 Rb1 C1 120.29(17) . 2_664 ?
O3 Rb1 C1 50.65(12) 2_664 2_664 ?
O1 Rb1 C1 146.56(12) 2_665 2_664 ?
O3 Rb1 C1 51.17(12) . . ?
O2 Rb1 C1 121.31(13) 2_664 . ?
O2 Rb1 C1 139.43(12) 4_466 . ?
O1 Rb1 C1 20.18(11) . . ?
O7 Rb1 C1 80.16(18) . . ?
O3 Rb1 C1 81.92(11) 2_664 . ?
O1 Rb1 C1 95.44(11) 2_665 . ?
C1 Rb1 C1 117.22(15) 2_664 . ?
O3 Rb1 O6 62.27(15) . 2_664 ?
O2 Rb1 O6 59.58(13) 2_664 2_664 ?
O2 Rb1 O6 59.41(13) 4_466 2_664 ?
O1 Rb1 O6 88.74(15) . 2_664 ?
O7 Rb1 O6 160.75(15) . 2_664 ?
O3 Rb1 O6 117.62(8) 2_664 2_664 ?
O1 Rb1 O6 107.07(8) 2_665 2_664 ?
C1 Rb1 O6 78.55(13) 2_664 2_664 ?
C1 Rb1 O6 95.05(17) . 2_664 ?
O3 Rb1 C3 147.04(12) . 2_664 ?
O2 Rb1 C3 71.83(12) 2_664 2_664 ?
O2 Rb1 C3 124.54(12) 4_466 2_664 ?
O1 Rb1 C3 84.94(11) . 2_664 ?
O7 Rb1 C3 70.76(16) . 2_664 ?
O3 Rb1 C3 18.67(12) 2_664 2_664 ?
O1 Rb1 C3 121.68(12) 2_665 2_664 ?
C1 Rb1 C3 51.86(13) 2_664 2_664 ?
C1 Rb1 C3 95.95(12) . 2_664 ?
O6 Rb1 C3 128.46(11) 2_664 2_664 ?
O3 Rb1 C2 158.79(12) . 2_664 ?
O2 Rb1 C2 39.14(11) 2_664 2_664 ?
O2 Rb1 C2 88.01(11) 4_466 2_664 ?
O1 Rb1 C2 111.48(11) . 2_664 ?
O7 Rb1 C2 99.33(17) . 2_664 ?
O3 Rb1 C2 48.60(11) 2_664 2_664 ?
O1 Rb1 C2 126.29(11) 2_665 2_664 ?
C1 Rb1 C2 23.98(12) 2_664 2_664 ?
C1 Rb1 C2 129.11(12) . 2_664 ?
O6 Rb1 C2 98.12(14) 2_664 2_664 ?
C3 Rb1 C2 40.02(12) 2_664 2_664 ?
O3 Rb2 O3 166.43(16) 3_656 . ?
O3 Rb2 O2 86.73(12) 3_656 2_665 ?
O3 Rb2 O2 102.75(12) . 2_665 ?
O3 Rb2 O2 102.75(12) 3_656 4_466 ?
O3 Rb2 O2 86.73(12) . 4_466 ?
O2 Rb2 O2 92.32(16) 2_665 4_466 ?
O3 Rb2 O1 123.76(11) 3_656 2_665 ?
O3 Rb2 O1 68.93(11) . 2_665 ?
O2 Rb2 O1 42.91(11) 2_665 2_665 ?
O2 Rb2 O1 65.31(11) 4_466 2_665 ?
O3 Rb2 O1 68.93(11) 3_656 4_466 ?
O3 Rb2 O1 123.76(11) . 4_466 ?
O2 Rb2 O1 65.31(11) 2_665 4_466 ?
O2 Rb2 O1 42.91(11) 4_466 4_466 ?
O1 Rb2 O1 67.74(14) 2_665 4_466 ?
O3 Rb2 O4 43.03(11) 3_656 3_656 ?
O3 Rb2 O4 123.44(11) . 3_656 ?
O2 Rb2 O4 113.33(12) 2_665 3_656 ?
O2 Rb2 O4 131.21(12) 4_466 3_656 ?
O1 Rb2 O4 155.72(11) 2_665 3_656 ?
O1 Rb2 O4 110.67(10) 4_466 3_656 ?
O3 Rb2 O4 123.44(11) 3_656 . ?
O3 Rb2 O4 43.03(11) . . ?
O2 Rb2 O4 131.21(12) 2_665 . ?
O2 Rb2 O4 113.33(12) 4_466 . ?
O1 Rb2 O4 110.67(10) 2_665 . ?
O1 Rb2 O4 155.72(11) 4_466 . ?
O4 Rb2 O4 80.81(15) 3_656 . ?
O3 Rb2 C3 21.33(13) 3_656 3_656 ?
O3 Rb2 C3 145.11(13) . 3_656 ?
O2 Rb2 C3 102.57(13) 2_665 3_656 ?
O2 Rb2 C3 115.75(13) 4_466 3_656 ?
O1 Rb2 C3 143.50(12) 2_665 3_656 ?
O1 Rb2 C3 88.72(12) 4_466 3_656 ?
O4 Rb2 C3 22.09(12) 3_656 3_656 ?
O4 Rb2 C3 102.11(12) . 3_656 ?
O3 Rb2 C3 145.12(13) 3_656 . ?
O3 Rb2 C3 21.33(13) . . ?
O2 Rb2 C3 115.75(13) 2_665 . ?
O2 Rb2 C3 102.57(13) 4_466 . ?
O1 Rb2 C3 88.72(12) 2_665 . ?
O1 Rb2 C3 143.50(12) 4_466 . ?
O4 Rb2 C3 102.11(12) 3_656 . ?
O4 Rb2 C3 22.09(12) . . ?
C3 Rb2 C3 123.85(19) 3_656 . ?
O3 Rb2 C1 103.42(13) 3_656 2_665 ?
O3 Rb2 C1 88.24(13) . 2_665 ?
O2 Rb2 C1 21.62(12) 2_665 2_665 ?
O2 Rb2 C1 75.42(12) 4_466 2_665 ?
O1 Rb2 C1 21.97(12) 2_665 2_665 ?
O1 Rb2 C1 60.74(11) 4_466 2_665 ?
O4 Rb2 C1 134.87(13) 3_656 2_665 ?
O4 Rb2 C1 126.40(12) . 2_665 ?
C3 Rb2 C1 121.92(14) 3_656 2_665 ?
C3 Rb2 C1 105.90(13) . 2_665 ?
O3 Rb2 C1 88.24(13) 3_656 4_466 ?
O3 Rb2 C1 103.42(13) . 4_466 ?
O2 Rb2 C1 75.42(12) 2_665 4_466 ?
O2 Rb2 C1 21.62(12) 4_466 4_466 ?
O1 Rb2 C1 60.74(11) 2_665 4_466 ?
O1 Rb2 C1 21.97(12) 4_466 4_466 ?
O4 Rb2 C1 126.40(12) 3_656 4_466 ?
O4 Rb2 C1 134.87(13) . 4_466 ?
C3 Rb2 C1 105.91(13) 3_656 4_466 ?
C3 Rb2 C1 121.92(14) . 4_466 ?
C1 Rb2 C1 62.95(17) 2_665 4_466 ?
O5 Rb31 Rb31 55.1(3) 5_667 3_656 ?
O5 Rb31 O4 130.5(4) 5_667 . ?
Rb31 Rb31 O4 90.8(3) 3_656 . ?
O5 Rb31 O4 77.9(3) 5_667 7_566 ?
Rb31 Rb31 O4 121.3(3) 3_656 7_566 ?
O4 Rb31 O4 147.5(3) . 7_566 ?
O5 Rb31 Rb31 88.9(3) 5_667 5_667 ?
Rb31 Rb31 Rb31 77.6(3) 3_656 5_667 ?
O4 Rb31 Rb31 120.7(4) . 5_667 ?
O4 Rb31 Rb31 67.4(2) 7_566 5_667 ?
O5 Rb31 O4 98.4(3) 5_667 3_656 ?
Rb31 Rb31 O4 51.6(2) 3_656 3_656 ?
O4 Rb31 O4 80.6(2) . 3_656 ?
O4 Rb31 O4 114.2(2) 7_566 3_656 ?
Rb31 Rb31 O4 46.82(18) 5_667 3_656 ?
O5 Rb31 C3 76.1(3) 5_667 7_566 ?
Rb31 Rb31 C3 128.03(19) 3_656 7_566 ?
O4 Rb31 C3 138.6(2) . 7_566 ?
O4 Rb31 C3 18.07(14) 7_566 7_566 ?
Rb31 Rb31 C3 85.4(2) 5_667 7_566 ?
O4 Rb31 C3 132.3(2) 3_656 7_566 ?
O5 Rb31 O6 17.5(3) 5_667 6_557 ?
Rb31 Rb31 O6 72.58(11) 3_656 6_557 ?
O4 Rb31 O6 138.5(3) . 6_557 ?
O4 Rb31 O6 64.32(17) 7_566 6_557 ?
Rb31 Rb31 O6 93.2(2) 5_667 6_557 ?
O4 Rb31 O6 113.43(18) 3_656 6_557 ?
C3 Rb31 O6 59.62(15) 7_566 6_557 ?
O5 Rb31 Rb31 83.1(3) 5_667 7_565 ?
Rb31 Rb31 Rb31 67.5(4) 3_656 7_565 ?
O4 Rb31 Rb31 48.70(16) . 7_565 ?
O4 Rb31 Rb31 144.5(4) 7_566 7_565 ?
Rb31 Rb31 Rb31 142.3(2) 5_667 7_565 ?
O4 Rb31 Rb31 97.96(17) 3_656 7_565 ?
C3 Rb31 Rb31 127.4(3) 7_566 7_565 ?
O6 Rb31 Rb31 90.0(3) 6_557 7_565 ?
O5 Rb31 Rb31 108.4(2) 5_667 7_566 ?
Rb31 Rb31 Rb31 112.5(4) 3_656 7_566 ?
O4 Rb31 Rb31 118.3(4) . 7_566 ?
O4 Rb31 Rb31 48.19(14) 7_566 7_566 ?
Rb31 Rb31 Rb31 34.8(2) 5_667 7_566 ?
O4 Rb31 Rb31 73.5(2) 3_656 7_566 ?
C3 Rb31 Rb31 64.20(16) 7_566 7_566 ?
O6 Rb31 Rb31 103.2(2) 6_557 7_566 ?
Rb31 Rb31 Rb31 166.3(5) 7_565 7_566 ?
O5 Rb31 S2 123.1(4) 5_667 . ?
Rb31 Rb31 S2 130.3(4) 3_656 . ?
O4 Rb31 S2 50.60(13) . . ?
O4 Rb31 S2 103.27(18) 7_566 . ?
Rb31 Rb31 S2 145.1(4) 5_667 . ?
O4 Rb31 S2 128.9(2) 3_656 . ?
C3 Rb31 S2 89.17(16) 7_566 . ?
O6 Rb31 S2 113.5(2) 6_557 . ?
Rb31 Rb31 S2 63.31(10) 7_565 . ?
Rb31 Rb31 S2 113.44(18) 7_566 . ?
O5 Rb31 S2 119.0(4) 5_667 7_566 ?
Rb31 Rb31 S2 168.6(4) 3_656 7_566 ?
O4 Rb31 S2 99.6(2) . 7_566 ?
O4 Rb31 S2 48.03(13) 7_566 7_566 ?
Rb31 Rb31 S2 93.0(3) 5_667 7_566 ?
O4 Rb31 S2 125.5(3) 3_656 7_566 ?
C3 Rb31 S2 43.54(11) 7_566 7_566 ?
O6 Rb31 S2 101.87(15) 6_557 7_566 ?
Rb31 Rb31 S2 123.01(10) 7_565 7_566 ?
Rb31 Rb31 S2 58.48(10) 7_566 7_566 ?
S2 Rb31 S2 60.85(9) . 7_566 ?
O5 Rb32 O4 129.1(3) . . ?
O5 Rb32 Rb32 63.8(3) . 5_667 ?
O4 Rb32 Rb32 132.4(2) . 5_667 ?
O5 Rb32 O4 95.1(3) . 7_566 ?
O4 Rb32 O4 135.6(2) . 7_566 ?
O5 Rb32 O5 121.3(2) . 5_667 ?
O4 Rb32 O5 92.8(2) . 5_667 ?
O4 Rb32 O5 61.3(2) 7_566 5_667 ?
O5 Rb32 O4 60.80(14) . 3_656 ?
O4 Rb32 O4 87.14(15) . 3_656 ?
O4 Rb32 O4 123.52(12) 7_566 3_656 ?
O5 Rb32 O4 87.45(18) 5_667 3_656 ?
O5 Rb32 O7 62.5(3) . 2_665 ?
O4 Rb32 O7 82.50(17) . 2_665 ?
O4 Rb32 O7 122.3(2) 7_566 2_665 ?
O5 Rb32 O7 175.3(2) 5_667 2_665 ?
O4 Rb32 O7 92.45(19) 3_656 2_665 ?
O5 Rb32 Rb32 110.71(13) . 3_656 ?
O4 Rb32 Rb32 57.74(14) . 3_656 ?
O4 Rb32 Rb32 115.10(12) 7_566 3_656 ?
O5 Rb32 Rb32 54.28(19) 5_667 3_656 ?
O4 Rb32 Rb32 50.31(11) 3_656 3_656 ?
O7 Rb32 Rb32 122.51(15) 2_665 3_656 ?
O5 Rb32 S2 102.64(14) . 7_566 ?
O4 Rb32 S2 106.42(12) . 7_566 ?
O4 Rb32 S2 52.13(10) 7_566 7_566 ?
O5 Rb32 S2 101.18(19) 5_667 7_566 ?
O4 Rb32 S2 163.35(16) 3_656 7_566 ?
O7 Rb32 S2 80.11(16) 2_665 7_566 ?
O5 Rb32 C3 122.6(3) . . ?
O4 Rb32 C3 15.87(13) . . ?
Rb32 Rb32 C3 146.90(18) 5_667 . ?
O4 Rb32 C3 136.92(17) 7_566 . ?
O5 Rb32 C3 106.95(18) 5_667 . ?
O4 Rb32 C3 94.93(14) 3_656 . ?
O7 Rb32 C3 68.39(16) 2_665 . ?
Rb32 Rb32 C3 73.00(13) 3_656 . ?
S2 Rb32 C3 96.10(11) 7_566 . ?
O5 Rb32 Rb32 50.0(3) . 7_566 ?
O4 Rb32 Rb32 167.21(14) . 7_566 ?
O4 Rb32 Rb32 46.55(11) 7_566 7_566 ?
O5 Rb32 Rb32 97.50(18) 5_667 7_566 ?
O4 Rb32 Rb32 100.80(11) 3_656 7_566 ?
O7 Rb32 Rb32 87.12(17) 2_665 7_566 ?
S2 Rb32 Rb32 64.20(6) 7_566 7_566 ?
C3 Rb32 Rb32 151.44(14) . 7_566 ?
O5 Rb32 Rb32 155.43(6) . 7_565 ?
O4 Rb32 Rb32 48.19(9) . 7_565 ?
O4 Rb32 Rb32 93.7(2) 7_566 7_565 ?
O5 Rb32 Rb32 46.05(15) 5_667 7_565 ?
O4 Rb32 Rb32 95.36(10) 3_656 7_565 ?
O7 Rb32 Rb32 129.35(15) 2_665 7_565 ?
S2 Rb32 Rb32 100.88(11) 7_566 7_565 ?
C3 Rb32 Rb32 61.11(10) . 7_565 ?
C2 S1 C5 94.9(3) . . ?
C2 S1 Rb1 92.50(18) . 4_566 ?
C5 S1 Rb1 153.55(18) . 4_566 ?
C5 S2 C4 94.4(3) . . ?
C5 S2 Rb32 136.15(19) . 7_565 ?
C4 S2 Rb32 97.78(19) . 7_565 ?
C5 S2 Rb31 164.9(2) . . ?
C4 S2 Rb31 100.2(2) . . ?
C5 S2 Rb31 128.7(2) . 7_565 ?
C4 S2 Rb31 80.8(2) . 7_565 ?
Rb31 S2 Rb31 58.21(9) . 7_565 ?
C5 S2 Rb32 159.45(19) . . ?
C4 S2 Rb32 90.45(18) . . ?
Rb32 S2 Rb32 62.44(6) 7_565 . ?
C1 O1 Rb1 103.9(3) . . ?
C1 O1 Rb1 162.6(3) . 2_664 ?
Rb1 O1 Rb1 91.12(10) . 2_664 ?
C1 O1 Rb2 88.9(3) . 2_664 ?
Rb1 O1 Rb2 88.66(10) . 2_664 ?
Rb1 O1 Rb2 82.75(9) 2_664 2_664 ?
C1 O2 Rb1 107.7(3) . 2_665 ?
C1 O2 Rb1 126.4(3) . 4_566 ?
Rb1 O2 Rb1 104.96(13) 2_665 4_566 ?
C1 O2 Rb2 97.4(3) . 2_664 ?
Rb1 O2 Rb2 134.73(15) 2_665 2_664 ?
Rb1 O2 Rb2 88.18(11) 4_566 2_664 ?
C3 O3 Rb1 149.1(4) . . ?
C3 O3 Rb2 102.5(3) . . ?
Rb1 O3 Rb2 93.00(12) . . ?
C3 O3 Rb1 109.7(4) . 2_665 ?
Rb1 O3 Rb1 95.43(12) . 2_665 ?
Rb2 O3 Rb1 94.10(12) . 2_665 ?
C3 O4 Rb31 143.9(4) . . ?
C3 O4 Rb31 118.3(4) . 7_565 ?
Rb31 O4 Rb31 83.11(13) . 7_565 ?
C3 O4 Rb32 125.8(4) . . ?
C3 O4 Rb32 132.5(4) . 7_565 ?
Rb31 O4 Rb32 58.8(2) . 7_565 ?
Rb31 O4 Rb32 25.92(18) 7_565 7_565 ?
C3 O4 Rb32 156.7(4) . 3_656 ?
Rb31 O4 Rb32 58.73(18) . 3_656 ?
Rb31 O4 Rb32 58.87(16) 7_565 3_656 ?
C3 O4 Rb2 85.7(3) . . ?
Rb31 O4 Rb2 104.4(2) . . ?
Rb31 O4 Rb2 127.5(2) 7_565 . ?
Rb32 O4 Rb2 85.15(14) . . ?
Rb32 O4 Rb2 137.00(16) 7_565 . ?
Rb32 O4 Rb2 80.71(11) 3_656 . ?
C3 O4 Rb31 174.5(4) . 3_656 ?
Rb31 O4 Rb31 37.6(3) . 3_656 ?
Rb31 O4 Rb31 65.8(2) 7_565 3_656 ?
Rb2 O4 Rb31 88.89(14) . 3_656 ?
Rb31 O5 Rb31 69.8(7) 5_667 7_566 ?
Rb31 O5 Rb32 69.5(4) 5_667 3_657 ?
Rb31 O5 Rb32 73.6(4) 7_566 3_657 ?
Rb32 O5 Rb32 134.7(6) 3_657 . ?
Rb31 O5 Rb32 15.1(2) 5_667 5_667 ?
Rb31 O5 Rb32 68.5(5) 7_566 5_667 ?
Rb31 O5 Rb32 68.5(5) 5_667 7_566 ?
Rb31 O5 Rb32 15.1(2) 7_566 7_566 ?
Rb1 O6 Rb1 79.7(3) 2_665 4_566 ?
Rb1 O6 Rb31 157.6(2) 2_665 6_667 ?
Rb1 O6 Rb31 122.75(12) 4_566 6_667 ?
Rb1 O6 Rb31 122.75(12) 2_665 8_765 ?
Rb1 O6 Rb31 157.6(2) 4_566 8_765 ?
Rb31 O6 Rb31 34.8(2) 6_667 8_765 ?
Rb1 O7 Rb32 123.8(2) . 2_664 ?
Rb1 O7 Rb2 80.10(17) . 2_664 ?
O2 C1 O1 126.6(5) . . ?
O2 C1 C2 116.6(5) . . ?
O1 C1 C2 116.7(5) . . ?
O2 C1 Rb2 61.0(3) . 2_664 ?
O1 C1 Rb2 69.2(3) . 2_664 ?
C2 C1 Rb2 157.3(3) . 2_664 ?
O2 C1 Rb1 52.3(3) . 2_665 ?
O1 C1 Rb1 132.0(3) . 2_665 ?
C2 C1 Rb1 87.8(3) . 2_665 ?
Rb2 C1 Rb1 104.32(14) 2_664 2_665 ?
O2 C1 Rb1 94.1(3) . . ?
O1 C1 Rb1 55.9(3) . . ?
C2 C1 Rb1 124.9(3) . . ?
Rb2 C1 Rb1 77.18(11) 2_664 . ?
Rb1 C1 Rb1 76.19(10) 2_665 . ?
C4 C2 C1 126.2(5) . . ?
C4 C2 S1 116.9(4) . . ?
C1 C2 S1 116.8(4) . . ?
C4 C2 Rb1 84.4(3) . 2_665 ?
C1 C2 Rb1 68.3(3) . 2_665 ?
S1 C2 Rb1 119.9(2) . 2_665 ?
O3 C3 O4 126.4(5) . . ?
O3 C3 C4 117.0(5) . . ?
O4 C3 C4 116.5(5) . . ?
O3 C3 Rb2 56.1(3) . . ?
O4 C3 Rb2 72.2(3) . . ?
C4 C3 Rb2 160.3(4) . . ?
O3 C3 Rb31 131.8(4) . 7_565 ?
O4 C3 Rb31 43.6(3) . 7_565 ?
C4 C3 Rb31 95.4(3) . 7_565 ?
Rb2 C3 Rb31 102.01(17) . 7_565 ?
O3 C3 Rb1 51.7(3) . 2_665 ?
O4 C3 Rb1 130.9(4) . 2_665 ?
C4 C3 Rb1 85.8(3) . 2_665 ?
Rb2 C3 Rb1 75.91(11) . 2_665 ?
Rb31 C3 Rb1 174.1(2) 7_565 2_665 ?
O3 C3 Rb32 121.4(4) . . ?
O4 C3 Rb32 38.3(3) . . ?
C4 C3 Rb32 104.8(3) . . ?
Rb2 C3 Rb32 70.53(12) . . ?
Rb1 C3 Rb32 95.87(15) 2_665 . ?
C2 C4 C3 126.1(5) . . ?
C2 C4 S2 117.6(4) . . ?
C3 C4 S2 116.1(4) . . ?
C5 C5 S2 123.6(6) 5_766 . ?
C5 C5 S1 122.8(6) 5_766 . ?
S2 C5 S1 113.6(3) . . ?

loop_
_geom_bond_atom_site_label_1
_geom_bond_atom_site_label_2
_geom_bond_distance
_geom_bond_site_symmetry_2
_geom_bond_publ_flag
Rb1 O3 2.802(4) . ?
Rb1 O2 2.887(4) 2_664 ?
Rb1 O2 2.913(4) 4_466 ?
Rb1 O1 3.015(4) . ?
Rb1 O7 3.033(8) . ?
Rb1 O3 3.042(4) 2_664 ?
Rb1 O1 3.044(4) 2_665 ?
Rb1 C1 3.477(5) 2_664 ?
Rb1 C1 3.535(5) . ?
Rb1 O6 3.591(11) 2_664 ?
Rb1 C3 3.652(6) 2_664 ?
Rb1 C2 3.740(5) 2_664 ?
Rb2 O3 2.833(4) 3_656 ?
Rb2 O3 2.833(4) . ?
Rb2 O2 2.962(4) 2_665 ?
Rb2 O2 2.962(4) 4_466 ?
Rb2 O1 3.140(4) 2_665 ?
Rb2 O1 3.140(4) 4_466 ?
Rb2 O4 3.181(4) 3_656 ?
Rb2 O4 3.181(4) . ?
Rb2 C3 3.331(6) 3_656 ?
Rb2 C3 3.331(6) . ?
Rb2 C1 3.359(5) 2_665 ?
Rb2 C1 3.359(5) 4_466 ?
Rb31 O5 1.887(16) 5_667 ?
Rb31 Rb31 2.158(12) 3_656 ?
Rb31 O4 2.772(7) . ?
Rb31 O4 2.794(7) 7_566 ?
Rb31 Rb31 3.493(15) 5_667 ?
Rb31 O4 3.538(8) 3_656 ?
Rb31 C3 3.566(8) 7_566 ?
Rb31 O6 3.604(16) 6_557 ?
Rb31 Rb31 3.6920(18) 7_565 ?
Rb31 Rb31 3.6920(18) 7_566 ?
Rb31 S2 3.702(6) . ?
Rb31 S2 3.881(6) 7_566 ?
Rb32 O5 2.830(8) . ?
Rb32 O4 2.847(5) . ?
Rb32 Rb32 2.870(6) 5_667 ?
Rb32 O4 2.923(5) 7_566 ?
Rb32 O5 3.013(14) 5_667 ?
Rb32 O4 3.129(5) 3_656 ?
Rb32 O7 3.174(9) 2_665 ?
Rb32 Rb32 3.519(7) 3_656 ?
Rb32 S2 3.537(3) 7_566 ?
Rb32 C3 3.724(6) . ?
Rb32 Rb32 3.909(3) 7_566 ?
Rb32 Rb32 3.909(3) 7_565 ?
S1 C2 1.749(5) . ?
S1 C5 1.766(5) . ?
S2 C5 1.758(5) . ?
S2 C4 1.766(5) . ?
O1 C1 1.257(7) . ?
O2 C1 1.248(7) . ?
O3 C3 1.241(7) . ?
O4 C3 1.256(7) . ?
C1 C2 1.521(7) . ?
C2 C4 1.335(8) . ?
C3 C4 1.502(8) . ?
C5 C5 1.332(11) 5_766 ?
